data_7212795
loop_
_publ_author_name
'Wang, Xiu-Jian'
'Huang, Ting-Hong'
'Tang, Lin-Hua'
'Cen, Zhong-Min'
'Ni, Qing-Ling'
'Gui, Liu-Cheng'
'Jiang, Xuan-Feng'
'Liu, Hong-Ke'

_publ_section_title
;
 Synthesis and structures of helical and meso-helical coordination
 polymers directed by the conformation restriction of flexible/angular
 pyridine-containing ligands
;
_journal_issue 12
_journal_name_full CrystEngComm
_journal_page_first 4356
_journal_paper_doi 10.1039/c0ce00110d
_journal_volume 12
_journal_year 2010
_chemical_formula_moiety 'C50 H42 Hg3 I6 N6 O8, 3(O)'
_chemical_formula_sum 'C50 H42 Hg3 I6 N6 O11'
_chemical_formula_weight 2266.07
_chemical_name_systematic
;
?
;
_space_group_IT_number 57
_symmetry_cell_setting orthorhombic
_symmetry_space_group_name_Hall '-P 2c 2b'
_symmetry_space_group_name_H-M 'P b c m'
_atom_sites_solution_hydrogens geom
_atom_sites_solution_primary direct
_atom_sites_solution_secondary difmap
_audit_creation_method SHELXL-97
_cell_angle_alpha 90.00
_cell_angle_beta 90.00
_cell_angle_gamma 90.00
_cell_formula_units_Z 4
_cell_length_a 7.5483(2)
_cell_length_b 36.1989(11)
_cell_length_c 22.7980(5)
_cell_measurement_temperature 293(2)
_cell_volume 6229.3(3)
_computing_structure_refinement 'SHELXL-97 (Sheldrick, 1997)'
_computing_structure_solution 'SHELXS-97 (Sheldrick, 1990)'
_diffrn_ambient_temperature 293(2)
_diffrn_measured_fraction_theta_full 0.983
_diffrn_measured_fraction_theta_max 0.983
_diffrn_radiation_monochromator graphite
_diffrn_radiation_source 'fine-focus sealed tube'
_diffrn_radiation_type MoK\a
_diffrn_radiation_wavelength 0.71073
_diffrn_reflns_av_R_equivalents 0.0948
_diffrn_reflns_av_sigmaI/netI 0.0702
_diffrn_reflns_limit_h_max 8
_diffrn_reflns_limit_h_min -8
_diffrn_reflns_limit_k_max 43
_diffrn_reflns_limit_k_min -43
_diffrn_reflns_limit_l_max 27
_diffrn_reflns_limit_l_min -27
_diffrn_reflns_number 31846
_diffrn_reflns_theta_full 25.00
_diffrn_reflns_theta_max 25.00
_diffrn_reflns_theta_min 3.06
_exptl_absorpt_coefficient_mu 10.406
_exptl_absorpt_correction_T_max 0.756
_exptl_absorpt_correction_T_min 0.402
_exptl_absorpt_correction_type multi-scan
_exptl_crystal_colour colorless
_exptl_crystal_density_diffrn 2.416
_exptl_crystal_density_method 'not measured'
_exptl_crystal_description needle
_exptl_crystal_F_000 4120
_exptl_crystal_size_max 0.21
_exptl_crystal_size_mid 0.08
_exptl_crystal_size_min 0.04
_refine_diff_density_max 2.457
_refine_diff_density_min -1.963
_refine_diff_density_rms 0.307
_refine_ls_extinction_method none
_refine_ls_goodness_of_fit_ref 1.102
_refine_ls_hydrogen_treatment constr
_refine_ls_matrix_type full
_refine_ls_number_parameters 346
_refine_ls_number_reflns 5525
_refine_ls_number_restraints 101
_refine_ls_restrained_S_all 1.095
_refine_ls_R_factor_all 0.0748
_refine_ls_R_factor_gt 0.0599
_refine_ls_shift/su_max 0.000
_refine_ls_shift/su_mean 0.000
_refine_ls_structure_factor_coef Fsqd
_refine_ls_weighting_details 'calc w=1/[\s^2^(Fo^2^)+(0.0385P)^2^+188.9459P] where P=(Fo^2^+2Fc^2^)/3'
_refine_ls_weighting_scheme calc
_refine_ls_wR_factor_gt 0.1353
_refine_ls_wR_factor_ref 0.1555
_reflns_number_gt 4530
_reflns_number_total 5525
_reflns_threshold_expression >2sigma(I)
_cod_data_source_file c0ce00110d.txt
_cod_data_source_block 5
_cod_depositor_comments
;
The following automatic conversions were performed:

'_symmetry_cell_setting' value 'ORTHORHOMBIC' changed to
'orthorhombic' according to
/home/saulius/struct/CIF-dictionaries/cif_core.dic dictionary named
'cif_core.dic' version 2.4.2 from 2011-04-26.

Automatic conversion script
Id: cif_fix_values 1891 2012-01-12 08:04:46Z andrius 
;
_cod_database_code 7212795

loop_
_symmetry_equiv_pos_as_xyz
'x, y, z'
'-x, -y, z+1/2'
'x, -y+1/2, -z'
'-x, y+1/2, -z+1/2'
'-x, -y, -z'
'x, y, -z-1/2'
'-x, y-1/2, z'
'x, -y-1/2, z-1/2'

loop_
_atom_site_label
_atom_site_type_symbol
_atom_site_fract_x
_atom_site_fract_y
_atom_site_fract_z
_atom_site_U_iso_or_equiv
_atom_site_adp_type
_atom_site_occupancy
_atom_site_symmetry_multiplicity
_atom_site_calc_flag
_atom_site_refinement_flags
Hg1 Hg -0.03299(11) -0.13310(2) 0.2500 0.0347(2) Uani 1 2 d SU
Hg2 Hg 1.18949(11) 0.07907(3) 0.2500 0.0421(2) Uani 1 2 d SU
Hg3 Hg -0.81895(10) 0.2500 0.0000 0.0310(2) Uani 1 2 d SU
I1 I -0.2235(2) -0.19444(4) 0.2500 0.0490(4) Uani 1 2 d SU
I2 I 0.3108(2) -0.11549(6) 0.2500 0.0598(5) Uani 1 2 d SU
I3 I 1.3506(2) 0.14395(5) 0.2500 0.0518(4) Uani 1 2 d SU
I4 I 1.2745(3) 0.00862(6) 0.2500 0.0789(6) Uani 1 2 d SU
I5 I -0.90963(17) 0.27684(3) -0.10329(4) 0.0526(3) Uani 1 1 d U
O1 O -0.3354(17) 0.0504(4) -0.0200(7) 0.079(4) Uani 1 1 d U
O2 O -0.1684(16) 0.0173(3) 0.0414(6) 0.062(3) Uani 1 1 d U
O4 O 0.0540(12) 0.1643(3) -0.0593(4) 0.032(2) Uani 1 1 d U
O3 O 0.3591(13) 0.0908(3) 0.0813(5) 0.042(2) Uani 1 1 d U
N1 N -0.1434(18) -0.0933(3) 0.1765(5) 0.042(3) Uani 1 1 d U
N3 N -0.5709(14) 0.2108(3) -0.0315(5) 0.028(2) Uani 1 1 d U
N2 N 0.9452(16) 0.0890(4) 0.1810(5) 0.038(2) Uani 1 1 d U
C1 C -0.0586(18) 0.0744(4) 0.0072(6) 0.033(3) Uani 1 1 d U
C6 C -0.0770(17) 0.1050(4) -0.0279(6) 0.032(3) Uani 1 1 d U
H6A H -0.1751 0.1074 -0.0523 0.039 Uiso 1 1 calc R
C5 C 0.0531(17) 0.1324(4) -0.0265(6) 0.029(3) Uani 1 1 d U
C4 C 0.1972(17) 0.1286(4) 0.0110(6) 0.026(3) Uani 1 1 d U
H4A H 0.2825 0.1471 0.0131 0.032 Uiso 1 1 calc R
C3 C 0.2129(17) 0.0974(4) 0.0448(6) 0.029(3) Uani 1 1 d U
C2 C 0.0894(17) 0.0696(4) 0.0438(7) 0.033(3) Uani 1 1 d U
H2A H 0.1031 0.0484 0.0665 0.040 Uiso 1 1 calc R
C7 C -0.200(2) 0.0462(4) 0.0070(8) 0.047(4) Uani 1 1 d U
C8 C -0.302(2) -0.0107(5) 0.0524(9) 0.064(5) Uani 1 1 d U
H8A H -0.3297 -0.0232 0.0159 0.076 Uiso 1 1 calc R
H8B H -0.4098 0.0013 0.0660 0.076 Uiso 1 1 calc R
C9 C -0.241(2) -0.0407(4) 0.1001(8) 0.050(4) Uani 1 1 d U
C10 C -0.349(2) -0.0685(5) 0.1056(7) 0.046(4) Uani 1 1 d U
H10A H -0.4567 -0.0700 0.0856 0.055 Uiso 1 1 calc R
C11 C -0.287(3) -0.0981(6) 0.1466(7) 0.062(4) Uani 1 1 d U
H11A H -0.3512 -0.1198 0.1505 0.074 Uiso 1 1 calc R
C12 C -0.048(3) -0.0619(5) 0.1651(8) 0.071(5) Uani 1 1 d U
H12A H 0.0566 -0.0592 0.1865 0.085 Uiso 1 1 calc R
C13 C -0.084(2) -0.0345(5) 0.1272(8) 0.055(4) Uani 1 1 d U
H13A H -0.0114 -0.0142 0.1205 0.066 Uiso 1 1 calc R
C20 C -0.0844(17) 0.1692(4) -0.1023(6) 0.032(3) Uani 1 1 d U
H20A H -0.1063 0.1459 -0.1219 0.038 Uiso 1 1 calc R
H20B H -0.0451 0.1868 -0.1316 0.038 Uiso 1 1 calc R
C21 C -0.2547(18) 0.1828(4) -0.0751(6) 0.029(3) Uani 1 1 d U
C25 C -0.2727(18) 0.1918(4) -0.0173(6) 0.030(3) Uani 1 1 d U
H25A H -0.1784 0.1883 0.0083 0.036 Uiso 1 1 calc R
C24 C -0.4327(17) 0.2064(4) 0.0035(6) 0.030(3) Uani 1 1 d U
H24A H -0.4420 0.2131 0.0427 0.036 Uiso 1 1 calc R
C23 C -0.5536(18) 0.2014(4) -0.0877(6) 0.033(3) Uani 1 1 d U
H23A H -0.6506 0.2049 -0.1122 0.040 Uiso 1 1 calc R
C22 C -0.4034(18) 0.1870(4) -0.1117(7) 0.036(3) Uani 1 1 d U
H22A H -0.3994 0.1801 -0.1509 0.043 Uiso 1 1 calc R
C14 C 0.4876(18) 0.1187(4) 0.0824(6) 0.037(3) Uani 1 1 d U
H14A H 0.4365 0.1412 0.0983 0.045 Uiso 1 1 calc R
H14B H 0.5272 0.1239 0.0428 0.045 Uiso 1 1 calc R
C15 C 0.6421(18) 0.1071(4) 0.1192(6) 0.036(3) Uani 1 1 d U
C19 C 0.7815(19) 0.1322(4) 0.1270(6) 0.038(3) Uani 1 1 d U
H19A H 0.7740 0.1559 0.1116 0.045 Uiso 1 1 calc R
C18 C 0.929(2) 0.1213(4) 0.1575(7) 0.042(3) Uani 1 1 d U
H18A H 1.0219 0.1380 0.1615 0.051 Uiso 1 1 calc R
C17 C 0.8135(19) 0.0643(4) 0.1743(7) 0.040(3) Uani 1 1 d U
H17A H 0.8255 0.0410 0.1909 0.048 Uiso 1 1 calc R
C16 C 0.661(2) 0.0725(4) 0.1436(7) 0.043(3) Uani 1 1 d U
H16A H 0.5728 0.0548 0.1393 0.052 Uiso 1 1 calc R
O5 O -0.293(9) 0.2690(18) -0.2500 0.30(3) Uiso 1 2 d S
O6 O -0.395(6) 0.2806(13) -0.336(2) 0.32(2) Uiso 1 1 d .

loop_
_atom_site_aniso_label
_atom_site_aniso_U_11
_atom_site_aniso_U_22
_atom_site_aniso_U_33
_atom_site_aniso_U_23
_atom_site_aniso_U_13
_atom_site_aniso_U_12
Hg1 0.0421(5) 0.0390(4) 0.0230(4) 0.000 0.000 0.0082(4)
Hg2 0.0281(4) 0.0517(5) 0.0465(5) 0.000 0.000 0.0039(4)
Hg3 0.0278(4) 0.0339(4) 0.0312(4) -0.0026(3) 0.000 0.000
I1 0.0711(11) 0.0442(9) 0.0317(7) 0.000 0.000 -0.0066(8)
I2 0.0398(9) 0.0852(13) 0.0543(10) 0.000 0.000 0.0096(8)
I3 0.0405(8) 0.0684(11) 0.0465(9) 0.000 0.000 -0.0123(8)
I4 0.0647(12) 0.0533(11) 0.1187(19) 0.000 0.000 0.0054(9)
I5 0.0751(8) 0.0489(6) 0.0337(6) -0.0016(4) -0.0034(5) 0.0244(6)
O1 0.048(7) 0.076(9) 0.114(12) -0.035(8) -0.024(7) -0.015(6)
O2 0.056(7) 0.025(5) 0.106(10) -0.009(5) 0.019(7) -0.009(5)
O4 0.023(4) 0.034(5) 0.039(5) 0.005(4) -0.010(4) -0.005(4)
O3 0.039(5) 0.037(6) 0.050(6) 0.015(5) -0.018(5) -0.010(4)
N1 0.064(7) 0.041(6) 0.020(6) 0.005(5) 0.000(5) 0.025(6)
N3 0.025(5) 0.020(5) 0.038(6) -0.006(4) 0.002(4) -0.001(4)
N2 0.034(6) 0.050(6) 0.029(6) 0.004(5) 0.000(5) -0.002(5)
C1 0.023(6) 0.037(7) 0.040(8) -0.007(5) 0.007(5) -0.005(5)
C6 0.021(6) 0.036(7) 0.040(8) -0.008(5) -0.007(6) 0.002(5)
C5 0.024(6) 0.037(7) 0.024(6) 0.002(5) 0.001(5) 0.001(5)
C4 0.027(6) 0.025(6) 0.027(7) -0.001(5) -0.003(5) -0.005(5)
C3 0.023(6) 0.035(7) 0.029(7) -0.001(5) 0.000(5) -0.006(5)
C2 0.024(6) 0.023(6) 0.053(9) 0.000(6) 0.006(5) -0.003(5)
C7 0.031(7) 0.036(7) 0.074(11) -0.019(6) -0.003(7) -0.006(6)
C8 0.053(10) 0.068(11) 0.071(13) 0.014(8) -0.009(9) -0.018(8)
C9 0.034(8) 0.029(7) 0.086(12) -0.014(6) -0.007(7) 0.001(6)
C10 0.051(9) 0.057(9) 0.030(8) -0.003(6) -0.005(6) -0.020(7)
C11 0.072(11) 0.077(11) 0.036(9) 0.005(8) -0.012(8) 0.016(8)
C12 0.123(15) 0.041(9) 0.047(10) 0.007(7) -0.010(10) 0.000(8)
C13 0.047(9) 0.057(10) 0.061(11) 0.010(7) -0.009(7) -0.016(8)
C20 0.029(6) 0.048(8) 0.020(6) 0.006(5) 0.005(5) 0.007(6)
C21 0.028(5) 0.034(8) 0.024(6) 0.004(5) 0.001(5) 0.005(6)
C25 0.027(6) 0.036(8) 0.027(6) 0.000(6) 0.003(5) 0.003(6)
C24 0.030(6) 0.025(7) 0.034(6) 0.001(5) -0.001(5) 0.004(5)
C23 0.026(6) 0.040(8) 0.033(6) -0.005(6) 0.000(5) -0.001(6)
C22 0.029(6) 0.037(8) 0.043(7) -0.009(6) -0.004(5) 0.006(6)
C14 0.027(6) 0.052(9) 0.034(8) 0.002(6) -0.009(6) -0.004(5)
C15 0.026(6) 0.046(8) 0.037(8) 0.005(6) -0.002(5) -0.007(5)
C19 0.036(7) 0.039(7) 0.039(8) -0.003(6) -0.007(6) -0.009(5)
C18 0.034(7) 0.049(8) 0.043(9) 0.008(7) -0.007(6) -0.001(6)
C17 0.040(7) 0.042(8) 0.037(8) 0.005(6) -0.004(6) 0.002(5)
C16 0.034(7) 0.042(7) 0.055(10) 0.001(7) -0.005(6) -0.002(6)

loop_
_atom_type_symbol
_atom_type_description
_atom_type_scat_dispersion_real
_atom_type_scat_dispersion_imag
_atom_type_scat_source
C C 0.0033 0.0016 'International Tables Vol C Tables 4.2.6.8 and 6.1.1.4'
H H 0.0000 0.0000 'International Tables Vol C Tables 4.2.6.8 and 6.1.1.4'
Hg Hg -2.3894 9.2266 'International Tables Vol C Tables 4.2.6.8 and 6.1.1.4'
I I -0.4742 1.8119 'International Tables Vol C Tables 4.2.6.8 and 6.1.1.4'
N N 0.0061 0.0033 'International Tables Vol C Tables 4.2.6.8 and 6.1.1.4'
O O 0.0106 0.0060 'International Tables Vol C Tables 4.2.6.8 and 6.1.1.4'

loop_
_geom_angle_atom_site_label_1
_geom_angle_atom_site_label_2
_geom_angle_atom_site_label_3
_geom_angle
_geom_angle_site_symmetry_1
_geom_angle_site_symmetry_3
N1 Hg1 N1 90.4(6) . 6_556
N1 Hg1 I1 108.7(4) . .
N1 Hg1 I1 108.7(4) 6_556 .
N1 Hg1 I2 101.4(4) . .
N1 Hg1 I2 101.4(4) 6_556 .
I1 Hg1 I2 136.74(6) . .
N2 Hg2 N2 79.9(5) . 6_556
N2 Hg2 I4 109.0(3) . .
N2 Hg2 I4 109.0(3) 6_556 .
N2 Hg2 I3 102.5(3) . .
N2 Hg2 I3 102.5(3) 6_556 .
I4 Hg2 I3 138.51(7) . .
N3 Hg3 N3 80.7(5) . 3
N3 Hg3 I5 98.6(3) . .
N3 Hg3 I5 104.2(3) 3 .
N3 Hg3 I5 104.2(3) . 3
N3 Hg3 I5 98.6(3) 3 3
I5 Hg3 I5 149.92(7) . 3
C7 O2 C8 121.7(14) . .
C5 O4 C20 118.0(10) . .
C14 O3 C3 115.6(10) . .
C11 N1 C12 116.8(15) . .
C11 N1 Hg1 126.2(13) . .
C12 N1 Hg1 117.0(12) . .
C24 N3 C23 118.2(12) . .
C24 N3 Hg3 119.6(8) . .
C23 N3 Hg3 120.2(9) . .
C18 N2 C17 118.9(13) . .
C18 N2 Hg2 118.0(10) . .
C17 N2 Hg2 122.2(10) . .
C6 C1 C2 121.8(12) . .
C6 C1 C7 118.8(13) . .
C2 C1 C7 119.3(14) . .
C1 C6 C5 119.2(12) . .
C1 C6 H6A 120.4 . .
C5 C6 H6A 120.4 . .
O4 C5 C4 114.4(11) . .
O4 C5 C6 126.0(12) . .
C4 C5 C6 119.6(12) . .
C3 C4 C5 119.6(12) . .
C3 C4 H4A 120.2 . .
C5 C4 H4A 120.2 . .
C2 C3 C4 122.4(13) . .
C2 C3 O3 114.8(12) . .
C4 C3 O3 122.8(11) . .
C3 C2 C1 117.3(13) . .
C3 C2 H2A 121.4 . .
C1 C2 H2A 121.4 . .
O1 C7 O2 123.6(15) . .
O1 C7 C1 121.9(17) . .
O2 C7 C1 114.3(14) . .
O2 C8 C9 112.9(14) . .
O2 C8 H8A 109.0 . .
C9 C8 H8A 109.0 . .
O2 C8 H8B 109.0 . .
C9 C8 H8B 109.0 . .
H8A C8 H8B 107.8 . .
C10 C9 C13 129.2(18) . .
C10 C9 C8 114.1(15) . .
C13 C9 C8 116.7(15) . .
C9 C10 C11 114.5(16) . .
C9 C10 H10A 122.8 . .
C11 C10 H10A 122.8 . .
N1 C11 C10 120.0(18) . .
N1 C11 H11A 120.0 . .
C10 C11 H11A 120.0 . .
C13 C12 N1 129(2) . .
C13 C12 H12A 115.6 . .
N1 C12 H12A 115.6 . .
C12 C13 C9 110.5(18) . .
C12 C13 H13A 124.8 . .
C9 C13 H13A 124.8 . .
O4 C20 C21 112.2(10) . .
O4 C20 H20A 109.2 . .
C21 C20 H20A 109.2 . .
O4 C20 H20B 109.2 . .
C21 C20 H20B 109.2 . .
H20A C20 H20B 107.9 . .
C25 C21 C22 117.8(13) . .
C25 C21 C20 124.0(12) . .
C22 C21 C20 118.1(12) . .
C21 C25 C24 120.2(13) . .
C21 C25 H25A 119.9 . .
C24 C25 H25A 119.9 . .
N3 C24 C25 121.4(13) . .
N3 C24 H24A 119.3 . .
C25 C24 H24A 119.3 . .
N3 C23 C22 124.4(13) . .
N3 C23 H23A 117.8 . .
C22 C23 H23A 117.8 . .
C23 C22 C21 117.9(13) . .
C23 C22 H22A 121.1 . .
C21 C22 H22A 121.1 . .
O3 C14 C15 110.2(12) . .
O3 C14 H14A 109.6 . .
C15 C14 H14A 109.6 . .
O3 C14 H14B 109.6 . .
C15 C14 H14B 109.6 . .
H14A C14 H14B 108.1 . .
C16 C15 C19 117.3(14) . .
C16 C15 C14 124.4(13) . .
C19 C15 C14 118.2(13) . .
C18 C19 C15 119.2(15) . .
C18 C19 H19A 120.4 . .
C15 C19 H19A 120.4 . .
N2 C18 C19 123.1(15) . .
N2 C18 H18A 118.4 . .
C19 C18 H18A 118.4 . .
N2 C17 C16 122.2(14) . .
N2 C17 H17A 118.9 . .
C16 C17 H17A 118.9 . .
C17 C16 C15 119.2(14) . .
C17 C16 H16A 120.4 . .
C15 C16 H16A 120.4 . .

loop_
_geom_bond_atom_site_label_1
_geom_bond_atom_site_label_2
_geom_bond_distance
_geom_bond_site_symmetry_2
Hg1 N1 2.360(11) .
Hg1 N1 2.360(11) 6_556
Hg1 I1 2.6453(18) .
Hg1 I2 2.6721(19) .
Hg2 N2 2.450(12) .
Hg2 N2 2.450(12) 6_556
Hg2 I4 2.630(2) .
Hg2 I3 2.6447(19) .
Hg3 N3 2.458(10) .
Hg3 N3 2.458(10) 3
Hg3 I5 2.6377(10) .
Hg3 I5 2.6377(10) 3
O1 C7 1.20(2) .
O2 C7 1.33(2) .
O2 C8 1.45(2) .
O4 C5 1.374(16) .
O4 C20 1.444(15) .
O3 C14 1.401(17) .
O3 C3 1.402(16) .
N1 C11 1.29(2) .
N1 C12 1.37(2) .
N3 C24 1.322(17) .
N3 C23 1.332(17) .
N2 C18 1.294(19) .
N2 C17 1.344(19) .
C1 C6 1.37(2) .
C1 C2 1.41(2) .
C1 C7 1.478(19) .
C6 C5 1.396(19) .
C6 H6A 0.9300 .
C5 C4 1.390(18) .
C4 C3 1.373(18) .
C4 H4A 0.9300 .
C3 C2 1.373(18) .
C2 H2A 0.9300 .
C8 C9 1.60(2) .
C8 H8A 0.9700 .
C8 H8B 0.9700 .
C9 C10 1.30(2) .
C9 C13 1.36(2) .
C10 C11 1.50(2) .
C10 H10A 0.9300 .
C11 H11A 0.9300 .
C12 C13 1.34(2) .
C12 H12A 0.9300 .
C13 H13A 0.9300 .
C20 C21 1.509(18) .
C20 H20A 0.9700 .
C20 H20B 0.9700 .
C21 C25 1.364(18) .
C21 C22 1.406(19) .
C25 C24 1.400(18) .
C25 H25A 0.9300 .
C24 H24A 0.9300 .
C23 C22 1.362(19) .
C23 H23A 0.9300 .
C22 H22A 0.9300 .
C14 C15 1.498(19) .
C14 H14A 0.9700 .
C14 H14B 0.9700 .
C15 C16 1.38(2) .
C15 C19 1.401(19) .
C19 C18 1.37(2) .
C19 H19A 0.9300 .
C18 H18A 0.9300 .
C17 C16 1.38(2) .
C17 H17A 0.9300 .
C16 H16A 0.9300 .
